data_4088323
loop_
_publ_author_name
'Fischer, Reinald'
'G\"orls, Helmar'
'Langer, Jens'
'Enke, Marcel'
'Westerhausen, Matthias'

_publ_section_title
;
 Magnesiacycloalkanes with Different Ring Sizes
;
_journal_issue 4
_journal_name_full Organometallics
_journal_page_first 587
_journal_paper_doi 10.1021/acs.organomet.5b01010
_journal_volume 35
_journal_year 2016
_chemical_formula_moiety 'C24 H52 Mg2 O4 Si2'
_chemical_formula_sum 'C24 H52 Mg2 O4 Si2'
_chemical_formula_weight 509.46
_space_group_IT_number 14
_space_group_name_Hall '-P 2yn'
_space_group_name_H-M_alt 'P 1 21/n 1'
_symmetry_cell_setting monoclinic
_symmetry_space_group_name_Hall '-P 2yn'
_symmetry_space_group_name_H-M 'P 1 21/n 1'
_atom_sites_solution_hydrogens geom
_atom_sites_solution_primary direct
_atom_sites_solution_secondary difmap
_audit_creation_method SHELXL-97
_cell_angle_alpha 90
_cell_angle_beta 116.235(1)
_cell_angle_gamma 90
_cell_formula_units_Z 8
_cell_length_a 17.2073(3)
_cell_length_b 22.8723(4)
_cell_length_c 17.6645(3)
_cell_measurement_reflns_used 35834
_cell_measurement_temperature 133(2)
_cell_measurement_theta_max 27.49
_cell_measurement_theta_min 2.38
_cell_volume 6236.07(19)
_computing_cell_refinement DENZO
_computing_data_collection COLLECT
_computing_data_reduction DENZO
_computing_molecular_graphics SHELXTL/PC
_computing_publication_material SHELXL-97
_computing_structure_refinement 'SHELXL-97 (Sheldrick, 2008)'
_computing_structure_solution 'SHELXS-97 (Sheldrick, 2008)'
_diffrn_ambient_temperature 133(2)
_diffrn_measured_fraction_theta_full 0.996
_diffrn_measured_fraction_theta_max 0.996
_diffrn_measurement_device_type KappaCCD
_diffrn_measurement_method 'phi- + omega-scan'
_diffrn_radiation_monochromator graphite
_diffrn_radiation_source 'fine-focus sealed tube'
_diffrn_radiation_type MoK\a
_diffrn_radiation_wavelength 0.71073
_diffrn_reflns_av_R_equivalents 0.0462
_diffrn_reflns_av_sigmaI/netI 0.0485
_diffrn_reflns_limit_h_max 22
_diffrn_reflns_limit_h_min -21
_diffrn_reflns_limit_k_max 25
_diffrn_reflns_limit_k_min -29
_diffrn_reflns_limit_l_max 22
_diffrn_reflns_limit_l_min -22
_diffrn_reflns_number 35838
_diffrn_reflns_theta_full 27.49
_diffrn_reflns_theta_max 27.49
_diffrn_reflns_theta_min 2.38
_exptl_absorpt_coefficient_mu 0.178
_exptl_absorpt_correction_T_max 0.7456
_exptl_absorpt_correction_T_min 0.6797
_exptl_absorpt_correction_type multi-scan
_exptl_absorpt_process_details 'SADABS, Bruker-AXS, 2002'
_exptl_crystal_colour colourless
_exptl_crystal_density_diffrn 1.085
_exptl_crystal_density_method 'not measured'
_exptl_crystal_description prism
_exptl_crystal_F_000 2240
_exptl_crystal_size_max 0.116
_exptl_crystal_size_mid 0.100
_exptl_crystal_size_min 0.098
_refine_diff_density_max 0.750
_refine_diff_density_min -0.374
_refine_diff_density_rms 0.062
_refine_ls_extinction_method none
_refine_ls_goodness_of_fit_ref 1.092
_refine_ls_hydrogen_treatment constr
_refine_ls_matrix_type full
_refine_ls_number_parameters 595
_refine_ls_number_reflns 14245
_refine_ls_number_restraints 0
_refine_ls_restrained_S_all 1.092
_refine_ls_R_factor_all 0.1007
_refine_ls_R_factor_gt 0.0711
_refine_ls_shift/su_max 0.001
_refine_ls_shift/su_mean 0.000
_refine_ls_structure_factor_coef Fsqd
_refine_ls_weighting_details 'calc w=1/[\s^2^(Fo^2^)+(0.0335P)^2^+10.7310P] where P=(Fo^2^+2Fc^2^)/3'
_refine_ls_weighting_scheme calc
_refine_ls_wR_factor_gt 0.1428
_refine_ls_wR_factor_ref 0.1591
_reflns_number_gt 10559
_reflns_number_total 14245
_reflns_threshold_expression >2sigma(I)
_cod_data_source_file om5b01010_si_002.cif
_cod_data_source_block FO4618
_cod_original_cell_volume 6236.06(19)
_cod_original_sg_symbol_H-M 'P 21/n'
_cod_database_code 4088323

loop_
_symmetry_equiv_pos_as_xyz
'x, y, z'
'-x+1/2, y+1/2, -z+1/2'
'-x, -y, -z'
'x-1/2, -y-1/2, z-1/2'

loop_
_atom_site_label
_atom_site_type_symbol
_atom_site_fract_x
_atom_site_fract_y
_atom_site_fract_z
_atom_site_U_iso_or_equiv
_atom_site_adp_type
_atom_site_occupancy
_atom_site_symmetry_multiplicity
_atom_site_calc_flag
_atom_site_refinement_flags
_atom_site_disorder_assembly
_atom_site_disorder_group
Mg1A Mg 0.24630(6) 0.05016(4) 0.13438(5) 0.0233(2) Uani 1 1 d . . .
Mg2A Mg 0.25963(5) 0.05634(4) 0.36671(5) 0.02270(19) Uani 1 1 d . . .
Si1A Si 0.25758(5) 0.17461(3) 0.24606(5) 0.02438(16) Uani 1 1 d . . .
Si2A Si 0.24850(5) -0.06265(3) 0.25338(5) 0.02446(16) Uani 1 1 d . . .
O1A O 0.16773(13) 0.07494(9) 0.01044(12) 0.0354(5) Uani 1 1 d . . .
O2A O 0.34060(12) 0.01112(9) 0.10721(13) 0.0335(5) Uani 1 1 d . . .
O3A O 0.34199(13) 0.08290(9) 0.48843(12) 0.0343(5) Uani 1 1 d . . .
O4A O 0.16399(12) 0.02573(10) 0.39919(12) 0.0334(5) Uani 1 1 d . . .
C1A C 0.31357(17) 0.12588(12) 0.20368(17) 0.0256(6) Uani 1 1 d . . .
H1AA H 0.3677 0.1125 0.2516 0.031 Uiso 1 1 calc R . .
H1AB H 0.3306 0.1494 0.1664 0.031 Uiso 1 1 calc R . .
C2A C 0.19836(17) 0.13118(12) 0.29144(17) 0.0251(6) Uani 1 1 d . . .
H2AA H 0.1437 0.1178 0.2442 0.030 Uiso 1 1 calc R . .
H2AB H 0.1823 0.1578 0.3264 0.030 Uiso 1 1 calc R . .
C3A C 0.1851(2) 0.22596(14) 0.1583(2) 0.0408(8) Uani 1 1 d . . .
H3AA H 0.1428 0.2030 0.1113 0.061 Uiso 1 1 calc R . .
H3AB H 0.2207 0.2490 0.1386 0.061 Uiso 1 1 calc R . .
H3AC H 0.1546 0.2523 0.1799 0.061 Uiso 1 1 calc R . .
C4A C 0.3332(2) 0.22719(13) 0.3300(2) 0.0380(7) Uani 1 1 d . . .
H4AA H 0.3764 0.2049 0.3772 0.057 Uiso 1 1 calc R . .
H4AB H 0.2995 0.2515 0.3503 0.057 Uiso 1 1 calc R . .
H4AC H 0.3625 0.2522 0.3055 0.057 Uiso 1 1 calc R . .
C5A C 0.32288(17) -0.01699(12) 0.34202(17) 0.0263(6) Uani 1 1 d . . .
H5AA H 0.3700 -0.0025 0.3292 0.032 Uiso 1 1 calc R . .
H5AB H 0.3495 -0.0414 0.3935 0.032 Uiso 1 1 calc R . .
C6A C 0.17682(17) -0.01770(12) 0.16227(17) 0.0269(6) Uani 1 1 d . . .
H6AA H 0.1311 0.0001 0.1744 0.032 Uiso 1 1 calc R . .
H6AB H 0.1482 -0.0432 0.1122 0.032 Uiso 1 1 calc R . .
C7A C 0.18764(19) -0.11158(13) 0.2957(2) 0.0347(7) Uani 1 1 d . . .
H7AA H 0.1509 -0.0876 0.3127 0.052 Uiso 1 1 calc R . .
H7AB H 0.2292 -0.1334 0.3446 0.052 Uiso 1 1 calc R . .
H7AC H 0.1514 -0.1391 0.2516 0.052 Uiso 1 1 calc R . .
C8A C 0.3064(2) -0.11665(13) 0.2144(2) 0.0380(7) Uani 1 1 d . . .
H8AA H 0.3454 -0.0955 0.1970 0.057 Uiso 1 1 calc R . .
H8AB H 0.2637 -0.1384 0.1662 0.057 Uiso 1 1 calc R . .
H8AC H 0.3401 -0.1440 0.2599 0.057 Uiso 1 1 calc R . .
C9A C 0.1750(2) 0.13108(17) -0.0247(2) 0.0490(9) Uani 1 1 d . . .
H9AA H 0.2125 0.1281 -0.0539 0.059 Uiso 1 1 calc R . .
H9AB H 0.1989 0.1612 0.0199 0.059 Uiso 1 1 calc R . .
C10A C 0.0826(2) 0.14529(18) -0.0865(2) 0.0521(10) Uani 1 1 d . . .
H10A H 0.0804 0.1739 -0.1295 0.063 Uiso 1 1 calc R . .
H10B H 0.0492 0.1606 -0.0573 0.063 Uiso 1 1 calc R . .
C11A C 0.0498(2) 0.0858(2) -0.1251(2) 0.0573(11) Uani 1 1 d . . .
H11A H 0.0682 0.0767 -0.1696 0.069 Uiso 1 1 calc R . .
H11B H -0.0141 0.0837 -0.1495 0.069 Uiso 1 1 calc R . .
C12A C 0.0920(2) 0.04468(15) -0.0505(2) 0.0423(8) Uani 1 1 d . . .
H12A H 0.0516 0.0356 -0.0260 0.051 Uiso 1 1 calc R . .
H12B H 0.1090 0.0077 -0.0682 0.051 Uiso 1 1 calc R . .
C13A C 0.43266(18) 0.02245(15) 0.1461(2) 0.0365(7) Uani 1 1 d . . .
H13A H 0.4621 0.0009 0.2000 0.044 Uiso 1 1 calc R . .
H13B H 0.4445 0.0647 0.1571 0.044 Uiso 1 1 calc R . .
C14A C 0.4626(2) 0.00097(18) 0.0824(3) 0.0511(9) Uani 1 1 d . . .
H14A H 0.4545 0.0313 0.0395 0.061 Uiso 1 1 calc R . .
H14B H 0.5243 -0.0108 0.1102 0.061 Uiso 1 1 calc R . .
C15A C 0.4055(2) -0.05017(19) 0.0439(3) 0.0591(11) Uani 1 1 d . . .
H15A H 0.4272 -0.0854 0.0798 0.071 Uiso 1 1 calc R . .
H15B H 0.4007 -0.0587 -0.0129 0.071 Uiso 1 1 calc R . .
C16A C 0.3196(2) -0.03048(18) 0.0391(2) 0.0509(10) Uani 1 1 d . . .
H16A H 0.2838 -0.0118 -0.0160 0.061 Uiso 1 1 calc R . .
H16B H 0.2873 -0.0641 0.0463 0.061 Uiso 1 1 calc R . .
C17A C 0.4144(2) 0.04996(16) 0.5503(2) 0.0466(9) Uani 1 1 d . . .
H17A H 0.4544 0.0379 0.5265 0.056 Uiso 1 1 calc R . .
H17B H 0.3936 0.0146 0.5680 0.056 Uiso 1 1 calc R . .
C18A C 0.4595(2) 0.0907(2) 0.6241(2) 0.0574(11) Uani 1 1 d . . .
H18A H 0.5230 0.0844 0.6511 0.069 Uiso 1 1 calc R . .
H18B H 0.4375 0.0856 0.6668 0.069 Uiso 1 1 calc R . .
C19A C 0.4363(2) 0.15058(18) 0.5831(2) 0.0515(10) Uani 1 1 d . . .
H19A H 0.4421 0.1813 0.6247 0.062 Uiso 1 1 calc R . .
H19B H 0.4726 0.1609 0.5544 0.062 Uiso 1 1 calc R . .
C20A C 0.3429(2) 0.14129(15) 0.5206(2) 0.0405(8) Uani 1 1 d . . .
H20A H 0.3044 0.1439 0.5487 0.049 Uiso 1 1 calc R . .
H20B H 0.3243 0.1706 0.4746 0.049 Uiso 1 1 calc R . .
C21A C 0.07146(18) 0.02526(14) 0.34537(19) 0.0339(7) Uani 1 1 d . . .
H21A H 0.0590 0.0118 0.2879 0.041 Uiso 1 1 calc R . .
H21B H 0.0467 0.0648 0.3415 0.041 Uiso 1 1 calc R . .
C22A C 0.0342(2) -0.01680(17) 0.3869(2) 0.0471(9) Uani 1 1 d . . .
H22A H -0.0249 -0.0049 0.3770 0.057 Uiso 1 1 calc R . .
H22B H 0.0320 -0.0571 0.3656 0.057 Uiso 1 1 calc R . .
C23A C 0.0958(2) -0.0125(2) 0.4776(2) 0.0561(11) Uani 1 1 d . . .
H23A H 0.0936 -0.0479 0.5088 0.067 Uiso 1 1 calc R . .
H23B H 0.0835 0.0223 0.5039 0.067 Uiso 1 1 calc R . .
C24A C 0.1828(2) -0.00695(19) 0.4757(2) 0.0511(10) Uani 1 1 d . . .
H24A H 0.2248 0.0143 0.5260 0.061 Uiso 1 1 calc R . .
H24B H 0.2068 -0.0460 0.4737 0.061 Uiso 1 1 calc R . .
Mg1B Mg 0.14388(6) 0.29248(5) 0.75072(6) 0.0291(2) Uani 1 1 d . . .
Mg2B Mg 0.37215(6) 0.30333(4) 0.75012(6) 0.0265(2) Uani 1 1 d . . .
Si1B Si 0.26633(6) 0.17585(4) 0.74943(6) 0.0358(2) Uani 1 1 d . . .
Si2B Si 0.24826(5) 0.41403(3) 0.74920(5) 0.02467(16) Uani 1 1 d . . .
O1B O 0.01831(13) 0.26475(11) 0.67309(13) 0.0414(6) Uani 1 1 d . . .
O2B O 0.11438(12) 0.32228(11) 0.84656(12) 0.0390(5) Uani 1 1 d . . .
O3B O 0.50241(13) 0.28474(10) 0.82748(12) 0.0382(5) Uani 1 1 d . . .
O4B O 0.39375(12) 0.33637(10) 0.65024(12) 0.0340(5) Uani 1 1 d . A .
C1B C 0.2226(2) 0.21809(16) 0.8102(2) 0.0413(8) Uani 1 1 d . . .
H1BA H 0.2721 0.2316 0.8626 0.050 Uiso 1 1 calc R . .
H1BB H 0.1879 0.1912 0.8271 0.050 Uiso 1 1 calc R . .
C2B C 0.3054(2) 0.22464(14) 0.69241(19) 0.0354(7) Uani 1 1 d . . .
H2BA H 0.2548 0.2358 0.6394 0.042 Uiso 1 1 calc R . .
H2BB H 0.3445 0.2016 0.6763 0.042 Uiso 1 1 calc R . .
C3B C 0.1789(3) 0.12460(17) 0.6755(3) 0.0627(12) Uani 1 1 d . . .
H3BA H 0.1309 0.1476 0.6339 0.094 Uiso 1 1 calc R . .
H3BB H 0.1576 0.1004 0.7081 0.094 Uiso 1 1 calc R . .
H3BC H 0.2030 0.0994 0.6463 0.094 Uiso 1 1 calc R . .
C4B C 0.3592(2) 0.12583(17) 0.8181(3) 0.0582(11) Uani 1 1 d . . .
H4BA H 0.4072 0.1494 0.8586 0.087 Uiso 1 1 calc R . .
H4BB H 0.3790 0.1037 0.7824 0.087 Uiso 1 1 calc R . .
H4BC H 0.3393 0.0986 0.8488 0.087 Uiso 1 1 calc R . .
C5B C 0.34517(17) 0.37167(13) 0.81820(17) 0.0281(6) Uani 1 1 d . . .
H5BA H 0.3360 0.3544 0.8650 0.034 Uiso 1 1 calc R . .
H5BB H 0.3957 0.3982 0.8430 0.034 Uiso 1 1 calc R . .
C6B C 0.15975(17) 0.36514(13) 0.68128(17) 0.0282(6) Uani 1 1 d . . .
H6BA H 0.1721 0.3502 0.6352 0.034 Uiso 1 1 calc R . .
H6BB H 0.1050 0.3876 0.6554 0.034 Uiso 1 1 calc R . .
C7B C 0.2024(2) 0.46262(14) 0.80701(19) 0.0366(7) Uani 1 1 d . . .
H7BA H 0.1909 0.4390 0.8473 0.055 Uiso 1 1 calc R . .
H7BB H 0.1483 0.4805 0.7662 0.055 Uiso 1 1 calc R . .
H7BC H 0.2443 0.4934 0.8373 0.055 Uiso 1 1 calc R . .
C8B C 0.2847(2) 0.46784(14) 0.69000(19) 0.0365(7) Uani 1 1 d . . .
H8BA H 0.3005 0.4466 0.6507 0.055 Uiso 1 1 calc R . .
H8BB H 0.3349 0.4897 0.7302 0.055 Uiso 1 1 calc R . .
H8BC H 0.2373 0.4951 0.6584 0.055 Uiso 1 1 calc R . .
C9B C -0.0183(2) 0.20854(19) 0.6786(2) 0.0605(12) Uani 1 1 d . . .
H9BA H -0.0480 0.2111 0.7154 0.073 Uiso 1 1 calc R . .
H9BB H 0.0274 0.1783 0.7013 0.073 Uiso 1 1 calc R . .
C10B C -0.0825(3) 0.19444(19) 0.5883(2) 0.0589(11) Uani 1 1 d . . .
H10C H -0.0534 0.1763 0.5567 0.071 Uiso 1 1 calc R . .
H10D H -0.1292 0.1683 0.5863 0.071 Uiso 1 1 calc R . .
C11B C -0.1155(3) 0.25230(19) 0.5559(3) 0.0696(14) Uani 1 1 d . . .
H11C H -0.1616 0.2638 0.5721 0.084 Uiso 1 1 calc R . .
H11D H -0.1396 0.2530 0.4936 0.084 Uiso 1 1 calc R . .
C12B C -0.0387(2) 0.29316(15) 0.5952(2) 0.0414(8) Uani 1 1 d . . .
H12C H -0.0100 0.2981 0.5579 0.050 Uiso 1 1 calc R . .
H12D H -0.0569 0.3320 0.6063 0.050 Uiso 1 1 calc R . .
C13B C 0.1620(2) 0.31326(15) 0.93619(18) 0.0390(7) Uani 1 1 d . . .
H13C H 0.2131 0.3394 0.9607 0.047 Uiso 1 1 calc R . .
H13D H 0.1817 0.2722 0.9489 0.047 Uiso 1 1 calc R . .
C14B C 0.0974(2) 0.32799(18) 0.9703(2) 0.0502(9) Uani 1 1 d . . .
H14C H 0.0605 0.2939 0.9668 0.060 Uiso 1 1 calc R . .
H14D H 0.1272 0.3413 1.0297 0.060 Uiso 1 1 calc R . .
C15B C 0.0451(2) 0.37616(16) 0.9136(2) 0.0436(8) Uani 1 1 d . . .
H15C H 0.0749 0.4143 0.9315 0.052 Uiso 1 1 calc R . .
H15D H -0.0129 0.3788 0.9124 0.052 Uiso 1 1 calc R . .
C16B C 0.0385(2) 0.35780(19) 0.8289(2) 0.0506(10) Uani 1 1 d . . .
H16C H -0.0150 0.3350 0.7972 0.061 Uiso 1 1 calc R . .
H16D H 0.0377 0.3925 0.7951 0.061 Uiso 1 1 calc R . .
C17B C 0.5490(2) 0.23648(16) 0.8139(2) 0.0447(8) Uani 1 1 d . . .
H17C H 0.5694 0.2468 0.7713 0.054 Uiso 1 1 calc R . .
H17D H 0.5114 0.2015 0.7942 0.054 Uiso 1 1 calc R . .
C18B C 0.6246(3) 0.22517(19) 0.8985(2) 0.0593(11) Uani 1 1 d . . .
H18C H 0.6341 0.1827 0.9091 0.071 Uiso 1 1 calc R . .
H18D H 0.6782 0.2430 0.9012 0.071 Uiso 1 1 calc R . .
C19B C 0.6009(3) 0.2516(3) 0.9580(3) 0.0878(18) Uani 1 1 d . . .
H19C H 0.6530 0.2643 1.0087 0.105 Uiso 1 1 calc R . .
H19D H 0.5677 0.2239 0.9755 0.105 Uiso 1 1 calc R . .
C20B C 0.5469(2) 0.30246(19) 0.9139(2) 0.0578(11) Uani 1 1 d . . .
H20C H 0.5053 0.3119 0.9368 0.069 Uiso 1 1 calc R . .
H20D H 0.5834 0.3372 0.9198 0.069 Uiso 1 1 calc R . .
C21B C 0.4626(2) 0.37696(17) 0.6608(2) 0.0414(8) Uani 1 1 d . A .
H21C H 0.5181 0.3640 0.7072 0.050 Uiso 1 1 calc R . .
H21D H 0.4490 0.4165 0.6743 0.050 Uiso 1 1 calc R . .
C22B C 0.4689(2) 0.37776(18) 0.5785(2) 0.0496(9) Uani 1 1 d . . .
H22C H 0.4429 0.4140 0.5466 0.060 Uiso 0.754(14) 1 calc PR A 1
H22D H 0.5301 0.3755 0.5885 0.060 Uiso 0.754(14) 1 calc PR A 1
H22E H 0.4792 0.4179 0.5639 0.060 Uiso 0.246(14) 1 calc PR A 2
H22F H 0.5158 0.3518 0.5806 0.060 Uiso 0.246(14) 1 calc PR A 2
C23B C 0.4201(4) 0.3257(3) 0.5314(3) 0.0446(18) Uani 0.754(14) 1 d P A 1
H23C H 0.4576 0.2906 0.5459 0.054 Uiso 0.754(14) 1 calc PR A 1
H23D H 0.3943 0.3322 0.4697 0.054 Uiso 0.754(14) 1 calc PR A 1
C23C C 0.3836(11) 0.3560(8) 0.5180(8) 0.035(4) Uani 0.246(14) 1 d P A 2
H23E H 0.3441 0.3893 0.4912 0.042 Uiso 0.246(14) 1 calc PR A 2
H23F H 0.3892 0.3330 0.4733 0.042 Uiso 0.246(14) 1 calc PR A 2
C24B C 0.3491(2) 0.31994(16) 0.56258(18) 0.0420(8) Uani 1 1 d . . .
H24C H 0.3000 0.3466 0.5311 0.050 Uiso 0.754(14) 1 calc PR A 1
H24D H 0.3273 0.2793 0.5563 0.050 Uiso 0.754(14) 1 calc PR A 1
H24E H 0.3592 0.2781 0.5555 0.050 Uiso 0.246(14) 1 calc PR A 2
H24F H 0.2860 0.3265 0.5409 0.050 Uiso 0.246(14) 1 calc PR A 2

loop_
_atom_site_aniso_label
_atom_site_aniso_U_11
_atom_site_aniso_U_22
_atom_site_aniso_U_33
_atom_site_aniso_U_23
_atom_site_aniso_U_13
_atom_site_aniso_U_12
Mg1A 0.0220(4) 0.0275(5) 0.0204(4) -0.0026(4) 0.0094(4) -0.0043(4)
Mg2A 0.0214(4) 0.0252(5) 0.0208(4) 0.0009(3) 0.0087(4) 0.0016(3)
Si1A 0.0246(4) 0.0211(3) 0.0243(4) 0.0010(3) 0.0080(3) 0.0002(3)
Si2A 0.0235(3) 0.0195(3) 0.0318(4) -0.0012(3) 0.0135(3) -0.0008(3)
O1A 0.0317(11) 0.0432(13) 0.0221(10) 0.0017(9) 0.0035(9) -0.0119(9)
O2A 0.0264(10) 0.0452(13) 0.0311(11) -0.0177(9) 0.0147(9) -0.0078(9)
O3A 0.0329(11) 0.0346(11) 0.0241(10) -0.0038(9) 0.0023(9) 0.0059(9)
O4A 0.0259(10) 0.0512(13) 0.0239(10) 0.0128(9) 0.0117(8) 0.0025(9)
C1A 0.0229(12) 0.0294(14) 0.0231(13) -0.0005(11) 0.0089(11) -0.0069(11)
C2A 0.0249(13) 0.0249(14) 0.0272(14) 0.0000(11) 0.0130(11) 0.0039(10)
C3A 0.0444(18) 0.0341(17) 0.0389(18) 0.0127(14) 0.0139(15) 0.0073(14)
C4A 0.0419(17) 0.0278(16) 0.0417(18) -0.0091(13) 0.0160(15) -0.0067(13)
C5A 0.0229(13) 0.0251(14) 0.0279(14) 0.0001(11) 0.0086(11) 0.0029(10)
C6A 0.0230(13) 0.0289(15) 0.0274(14) -0.0044(11) 0.0100(11) -0.0047(11)
C7A 0.0341(15) 0.0268(15) 0.0458(18) 0.0078(13) 0.0200(14) -0.0005(12)
C8A 0.0379(16) 0.0280(16) 0.055(2) -0.0087(14) 0.0269(16) -0.0026(13)
C9A 0.0435(19) 0.066(2) 0.0288(16) 0.0149(16) 0.0075(15) -0.0181(17)
C10A 0.0411(19) 0.071(3) 0.0393(19) 0.0203(18) 0.0130(16) -0.0010(18)
C11A 0.0329(18) 0.091(3) 0.0325(18) 0.0045(19) 0.0007(15) -0.0102(19)
C12A 0.0316(16) 0.049(2) 0.0356(17) -0.0115(15) 0.0046(14) -0.0091(14)
C13A 0.0257(14) 0.0440(18) 0.0413(18) -0.0122(14) 0.0161(13) -0.0046(13)
C14A 0.0418(19) 0.063(2) 0.061(2) -0.0162(19) 0.0336(18) -0.0024(17)
C15A 0.049(2) 0.076(3) 0.057(2) -0.029(2) 0.0290(19) -0.002(2)
C16A 0.0398(18) 0.075(3) 0.0417(19) -0.0320(18) 0.0211(16) -0.0125(17)
C17A 0.0353(17) 0.047(2) 0.0376(18) 0.0039(15) -0.0017(14) 0.0100(15)
C18A 0.0326(17) 0.094(3) 0.0326(18) -0.0101(19) 0.0023(15) 0.0103(19)
C19A 0.0432(19) 0.064(3) 0.051(2) -0.0280(19) 0.0243(17) -0.0121(17)
C20A 0.0440(18) 0.0438(19) 0.0283(15) -0.0107(13) 0.0112(14) 0.0073(15)
C21A 0.0261(14) 0.0411(17) 0.0329(16) 0.0088(13) 0.0117(13) 0.0022(12)
C22A 0.0372(17) 0.056(2) 0.055(2) 0.0126(18) 0.0271(17) -0.0011(16)
C23A 0.049(2) 0.084(3) 0.044(2) 0.015(2) 0.0285(18) -0.010(2)
C24A 0.0379(18) 0.080(3) 0.0345(18) 0.0299(18) 0.0148(15) 0.0034(17)
Mg1B 0.0203(4) 0.0411(6) 0.0223(5) 0.0059(4) 0.0062(4) -0.0023(4)
Mg2B 0.0208(4) 0.0343(5) 0.0219(4) -0.0037(4) 0.0071(4) 0.0017(4)
Si1B 0.0336(4) 0.0273(4) 0.0392(5) 0.0027(4) 0.0094(4) -0.0004(3)
Si2B 0.0277(4) 0.0247(4) 0.0191(3) -0.0010(3) 0.0081(3) 0.0008(3)
O1B 0.0251(10) 0.0611(15) 0.0277(11) 0.0101(10) 0.0023(9) -0.0115(10)
O2B 0.0233(10) 0.0689(16) 0.0224(10) 0.0123(10) 0.0078(8) 0.0145(10)
O3B 0.0279(10) 0.0539(14) 0.0237(10) -0.0074(9) 0.0031(9) 0.0132(10)
O4B 0.0259(10) 0.0519(13) 0.0215(10) -0.0068(9) 0.0081(8) -0.0111(9)
C1B 0.0333(16) 0.055(2) 0.0361(17) 0.0182(15) 0.0162(14) 0.0060(15)
C2B 0.0380(16) 0.0396(18) 0.0288(15) -0.0069(13) 0.0149(13) -0.0031(13)
C3B 0.055(2) 0.039(2) 0.073(3) 0.0006(19) 0.010(2) -0.0129(17)
C4B 0.051(2) 0.040(2) 0.072(3) 0.0081(19) 0.016(2) 0.0114(17)
C5B 0.0254(13) 0.0329(15) 0.0220(13) -0.0028(11) 0.0067(11) -0.0005(11)
C6B 0.0245(13) 0.0336(15) 0.0223(13) 0.0011(11) 0.0066(11) 0.0007(11)
C7B 0.0447(18) 0.0335(17) 0.0313(16) -0.0020(13) 0.0165(14) 0.0087(13)
C8B 0.0481(18) 0.0338(17) 0.0269(15) 0.0001(12) 0.0160(14) -0.0085(14)
C9B 0.0391(19) 0.080(3) 0.044(2) 0.022(2) 0.0019(16) -0.0266(19)
C10B 0.054(2) 0.066(3) 0.047(2) 0.0007(19) 0.0132(18) -0.024(2)
C11B 0.057(2) 0.065(3) 0.050(2) 0.003(2) -0.010(2) -0.021(2)
C12B 0.0330(16) 0.047(2) 0.0300(16) 0.0040(14) 0.0008(13) -0.0026(14)
C13B 0.0350(16) 0.049(2) 0.0226(14) 0.0032(13) 0.0037(13) 0.0090(14)
C14B 0.057(2) 0.062(2) 0.0310(17) 0.0056(16) 0.0188(16) 0.0194(19)
C15B 0.0407(18) 0.046(2) 0.0415(19) 0.0000(15) 0.0159(15) 0.0093(15)
C16B 0.0301(16) 0.085(3) 0.0372(18) 0.0224(18) 0.0154(15) 0.0265(17)
C17B 0.0324(16) 0.057(2) 0.0377(18) -0.0086(16) 0.0090(14) 0.0137(15)
C18B 0.052(2) 0.058(2) 0.051(2) -0.0044(19) 0.0077(19) 0.0220(19)
C19B 0.083(3) 0.123(5) 0.031(2) 0.007(2) 0.002(2) 0.048(3)
C20B 0.046(2) 0.077(3) 0.0266(17) -0.0135(17) -0.0056(15) 0.0270(19)
C21B 0.0282(15) 0.063(2) 0.0314(16) -0.0065(15) 0.0121(13) -0.0167(15)
C22B 0.046(2) 0.066(3) 0.0399(19) -0.0030(17) 0.0218(17) -0.0101(18)
C23B 0.068(4) 0.042(4) 0.033(2) -0.009(2) 0.030(3) -0.013(3)
C23C 0.059(9) 0.025(8) 0.022(6) 0.002(5) 0.020(6) 0.006(7)
C24B 0.0444(18) 0.049(2) 0.0197(14) -0.0023(13) 0.0022(13) -0.0131(15)

loop_
_atom_type_symbol
_atom_type_description
_atom_type_scat_dispersion_real
_atom_type_scat_dispersion_imag
_atom_type_scat_source
C C 0.0033 0.0016 'International Tables Vol C Tables 4.2.6.8 and 6.1.1.4'
H H 0.0000 0.0000 'International Tables Vol C Tables 4.2.6.8 and 6.1.1.4'
O O 0.0106 0.0060 'International Tables Vol C Tables 4.2.6.8 and 6.1.1.4'
Mg Mg 0.0486 0.0363 'International Tables Vol C Tables 4.2.6.8 and 6.1.1.4'
Si Si 0.0817 0.0704 'International Tables Vol C Tables 4.2.6.8 and 6.1.1.4'

loop_
_geom_angle_atom_site_label_1
_geom_angle_atom_site_label_2
_geom_angle_atom_site_label_3
_geom_angle
O1A Mg1A O2A 94.84(9)
O1A Mg1A C1A 108.48(10)
O2A Mg1A C1A 101.48(10)
O1A Mg1A C6A 105.66(10)
O2A Mg1A C6A 108.20(11)
C1A Mg1A C6A 132.01(11)
O3A Mg2A O4A 94.22(9)
O3A Mg2A C2A 109.47(10)
O4A Mg2A C2A 101.97(10)
O3A Mg2A C5A 105.30(10)
O4A Mg2A C5A 109.01(11)
C2A Mg2A C5A 130.85(11)
C1A Si1A C2A 109.96(12)
C1A Si1A C3A 108.37(14)
C2A Si1A C3A 113.45(14)
C1A Si1A C4A 113.55(13)
C2A Si1A C4A 108.71(14)
C3A Si1A C4A 102.71(15)
C5A Si2A C6A 111.69(12)
C5A Si2A C8A 113.42(13)
C6A Si2A C8A 107.56(14)
C5A Si2A C7A 107.22(14)
C6A Si2A C7A 113.53(13)
C8A Si2A C7A 103.22(14)
C12A O1A C9A 108.8(2)
C12A O1A Mg1A 127.25(19)
C9A O1A Mg1A 123.45(17)
C13A O2A C16A 109.3(2)
C13A O2A Mg1A 127.97(17)
C16A O2A Mg1A 122.58(18)
C20A O3A C17A 109.0(2)
C20A O3A Mg2A 124.07(17)
C17A O3A Mg2A 126.40(19)
C21A O4A C24A 109.6(2)
C21A O4A Mg2A 126.35(16)
C24A O4A Mg2A 123.37(18)
Si1A C1A Mg1A 118.41(13)
Si1A C1A H1AA 107.7
Mg1A C1A H1AA 107.7
Si1A C1A H1AB 107.7
Mg1A C1A H1AB 107.7
H1AA C1A H1AB 107.1
Si1A C2A Mg2A 119.15(13)
Si1A C2A H2AA 107.5
Mg2A C2A H2AA 107.5
Si1A C2A H2AB 107.5
Mg2A C2A H2AB 107.5
H2AA C2A H2AB 107.0
Si1A C3A H3AA 109.5
Si1A C3A H3AB 109.5
H3AA C3A H3AB 109.5
Si1A C3A H3AC 109.5
H3AA C3A H3AC 109.5
H3AB C3A H3AC 109.5
Si1A C4A H4AA 109.5
Si1A C4A H4AB 109.5
H4AA C4A H4AB 109.5
Si1A C4A H4AC 109.5
H4AA C4A H4AC 109.5
H4AB C4A H4AC 109.5
Si2A C5A Mg2A 112.99(13)
Si2A C5A H5AA 109.0
Mg2A C5A H5AA 109.0
Si2A C5A H5AB 109.0
Mg2A C5A H5AB 109.0
H5AA C5A H5AB 107.8
Si2A C6A Mg1A 112.18(13)
Si2A C6A H6AA 109.2
Mg1A C6A H6AA 109.2
Si2A C6A H6AB 109.2
Mg1A C6A H6AB 109.2
H6AA C6A H6AB 107.9
Si2A C7A H7AA 109.5
Si2A C7A H7AB 109.5
H7AA C7A H7AB 109.5
Si2A C7A H7AC 109.5
H7AA C7A H7AC 109.5
H7AB C7A H7AC 109.5
Si2A C8A H8AA 109.5
Si2A C8A H8AB 109.5
H8AA C8A H8AB 109.5
Si2A C8A H8AC 109.5
H8AA C8A H8AC 109.5
H8AB C8A H8AC 109.5
O1A C9A C10A 103.7(3)
O1A C9A H9AA 111.0
C10A C9A H9AA 111.0
O1A C9A H9AB 111.0
C10A C9A H9AB 111.0
H9AA C9A H9AB 109.0
C9A C10A C11A 101.2(3)
C9A C10A H10A 111.5
C11A C10A H10A 111.5
C9A C10A H10B 111.5
C11A C10A H10B 111.5
H10A C10A H10B 109.3
C10A C11A C12A 103.1(3)
C10A C11A H11A 111.2
C12A C11A H11A 111.2
C10A C11A H11B 111.2
C12A C11A H11B 111.2
H11A C11A H11B 109.1
O1A C12A C11A 106.1(3)
O1A C12A H12A 110.5
C11A C12A H12A 110.5
O1A C12A H12B 110.5
C11A C12A H12B 110.5
H12A C12A H12B 108.7
O2A C13A C14A 104.5(2)
O2A C13A H13A 110.8
C14A C13A H13A 110.8
O2A C13A H13B 110.8
C14A C13A H13B 110.8
H13A C13A H13B 108.9
C15A C14A C13A 102.8(3)
C15A C14A H14A 111.2
C13A C14A H14A 111.2
C15A C14A H14B 111.2
C13A C14A H14B 111.2
H14A C14A H14B 109.1
C14A C15A C16A 102.9(3)
C14A C15A H15A 111.2
C16A C15A H15A 111.2
C14A C15A H15B 111.2
C16A C15A H15B 111.2
H15A C15A H15B 109.1
O2A C16A C15A 105.7(3)
O2A C16A H16A 110.6
C15A C16A H16A 110.6
O2A C16A H16B 110.6
C15A C16A H16B 110.6
H16A C16A H16B 108.7
O3A C17A C18A 105.8(3)
O3A C17A H17A 110.6
C18A C17A H17A 110.6
O3A C17A H17B 110.6
C18A C17A H17B 110.6
H17A C17A H17B 108.7
C17A C18A C19A 102.6(3)
C17A C18A H18A 111.2
C19A C18A H18A 111.2
C17A C18A H18B 111.2
C19A C18A H18B 111.2
H18A C18A H18B 109.2
C20A C19A C18A 101.1(3)
C20A C19A H19A 111.6
C18A C19A H19A 111.6
C20A C19A H19B 111.6
C18A C19A H19B 111.6
H19A C19A H19B 109.4
O3A C20A C19A 103.9(3)
O3A C20A H20A 111.0
C19A C20A H20A 111.0
O3A C20A H20B 111.0
C19A C20A H20B 111.0
H20A C20A H20B 109.0
O4A C21A C22A 105.4(2)
O4A C21A H21A 110.7
C22A C21A H21A 110.7
O4A C21A H21B 110.7
C22A C21A H21B 110.7
H21A C21A H21B 108.8
C23A C22A C21A 103.1(3)
C23A C22A H22A 111.1
C21A C22A H22A 111.1
C23A C22A H22B 111.1
C21A C22A H22B 111.1
H22A C22A H22B 109.1
C22A C23A C24A 102.9(3)
C22A C23A H23A 111.2
C24A C23A H23A 111.2
C22A C23A H23B 111.2
C24A C23A H23B 111.2
H23A C23A H23B 109.1
O4A C24A C23A 104.3(3)
O4A C24A H24A 110.9
C23A C24A H24A 110.9
O4A C24A H24B 110.9
C23A C24A H24B 110.9
H24A C24A H24B 108.9
O1B Mg1B O2B 94.59(10)
O1B Mg1B C1B 109.20(13)
O2B Mg1B C1B 100.94(11)
O1B Mg1B C6B 102.47(10)
O2B Mg1B C6B 110.36(11)
C1B Mg1B C6B 132.95(12)
O3B Mg2B O4B 94.91(9)
O3B Mg2B C2B 109.61(12)
O4B Mg2B C2B 99.19(11)
O3B Mg2B C5B 102.55(10)
O4B Mg2B C5B 111.82(11)
C2B Mg2B C5B 132.69(12)
C2B Si1B C1B 110.39(15)
C2B Si1B C3B 111.86(17)
C1B Si1B C3B 108.80(19)
C2B Si1B C4B 108.03(17)
C1B Si1B C4B 112.94(17)
C3B Si1B C4B 104.73(18)
C6B Si2B C5B 110.91(13)
C6B Si2B C8B 114.53(13)
C5B Si2B C8B 106.46(14)
C6B Si2B C7B 106.52(14)
C5B Si2B C7B 114.87(13)
C8B Si2B C7B 103.54(15)
C12B O1B C9B 109.3(2)
C12B O1B Mg1B 124.12(19)
C9B O1B Mg1B 125.44(19)
C13B O2B C16B 109.7(2)
C13B O2B Mg1B 128.43(18)
C16B O2B Mg1B 121.84(18)
C20B O3B C17B 108.6(2)
C20B O3B Mg2B 123.62(19)
C17B O3B Mg2B 124.08(18)
C24B O4B C21B 108.8(2)
C24B O4B Mg2B 126.96(18)
C21B O4B Mg2B 124.11(17)
Si1B C1B Mg1B 117.77(16)
Si1B C1B H1BA 107.9
Mg1B C1B H1BA 107.9
Si1B C1B H1BB 107.9
Mg1B C1B H1BB 107.9
H1BA C1B H1BB 107.2
Si1B C2B Mg2B 120.31(15)
Si1B C2B H2BA 107.2
Mg2B C2B H2BA 107.2
Si1B C2B H2BB 107.2
Mg2B C2B H2BB 107.2
H2BA C2B H2BB 106.9
Si1B C3B H3BA 109.5
Si1B C3B H3BB 109.5
H3BA C3B H3BB 109.5
Si1B C3B H3BC 109.5
H3BA C3B H3BC 109.5
H3BB C3B H3BC 109.5
Si1B C4B H4BA 109.5
Si1B C4B H4BB 109.5
H4BA C4B H4BB 109.5
Si1B C4B H4BC 109.5
H4BA C4B H4BC 109.5
H4BB C4B H4BC 109.5
Si2B C5B Mg2B 111.63(13)
Si2B C5B H5BA 109.3
Mg2B C5B H5BA 109.3
Si2B C5B H5BB 109.3
Mg2B C5B H5BB 109.3
H5BA C5B H5BB 108.0
Si2B C6B Mg1B 111.96(13)
Si2B C6B H6BA 109.2
Mg1B C6B H6BA 109.2
Si2B C6B H6BB 109.2
Mg1B C6B H6BB 109.2
H6BA C6B H6BB 107.9
Si2B C7B H7BA 109.5
Si2B C7B H7BB 109.5
H7BA C7B H7BB 109.5
Si2B C7B H7BC 109.5
H7BA C7B H7BC 109.5
H7BB C7B H7BC 109.5
Si2B C8B H8BA 109.5
Si2B C8B H8BB 109.5
H8BA C8B H8BB 109.5
Si2B C8B H8BC 109.5
H8BA C8B H8BC 109.5
H8BB C8B H8BC 109.5
O1B C9B C10B 104.6(3)
O1B C9B H9BA 110.8
C10B C9B H9BA 110.8
O1B C9B H9BB 110.8
C10B C9B H9BB 110.8
H9BA C9B H9BB 108.9
C11B C10B C9B 101.3(3)
C11B C10B H10C 111.5
C9B C10B H10C 111.5
C11B C10B H10D 111.5
C9B C10B H10D 111.5
H10C C10B H10D 109.3
C10B C11B C12B 105.7(3)
C10B C11B H11C 110.6
C12B C11B H11C 110.6
C10B C11B H11D 110.6
C12B C11B H11D 110.6
H11C C11B H11D 108.7
O1B C12B C11B 104.3(3)
O1B C12B H12C 110.9
C11B C12B H12C 110.9
O1B C12B H12D 110.9
C11B C12B H12D 110.9
H12C C12B H12D 108.9
O2B C13B C14B 104.1(2)
O2B C13B H13C 110.9
C14B C13B H13C 110.9
O2B C13B H13D 110.9
C14B C13B H13D 110.9
H13C C13B H13D 108.9
C15B C14B C13B 103.1(3)
C15B C14B H14C 111.1
C13B C14B H14C 111.1
C15B C14B H14D 111.1
C13B C14B H14D 111.1
H14C C14B H14D 109.1
C14B C15B C16B 102.6(3)
C14B C15B H15C 111.2
C16B C15B H15C 111.2
C14B C15B H15D 111.2
C16B C15B H15D 111.2
H15C C15B H15D 109.2
O2B C16B C15B 106.1(2)
O2B C16B H16C 110.5
C15B C16B H16C 110.5
O2B C16B H16D 110.5
C15B C16B H16D 110.5
H16C C16B H16D 108.7
O3B C17B C18B 105.4(3)
O3B C17B H17C 110.7
C18B C17B H17C 110.7
O3B C17B H17D 110.7
C18B C17B H17D 110.7
H17C C17B H17D 108.8
C19B C18B C17B 104.9(3)
C19B C18B H18C 110.8
C17B C18B H18C 110.8
C19B C18B H18D 110.8
C17B C18B H18D 110.8
H18C C18B H18D 108.9
C18B C19B C20B 105.3(4)
C18B C19B H19C 110.7
C20B C19B H19C 110.7
C18B C19B H19D 110.7
C20B C19B H19D 110.7
H19C C19B H19D 108.8
O3B C20B C19B 104.8(3)
O3B C20B H20C 110.8
C19B C20B H20C 110.8
O3B C20B H20D 110.8
C19B C20B H20D 110.8
H20C C20B H20D 108.9
O4B C21B C22B 106.7(3)
O4B C21B H21C 110.4
C22B C21B H21C 110.4
O4B C21B H21D 110.4
C22B C21B H21D 110.4
H21C C21B H21D 108.6
C23C C22B C23B 35.3(6)
C23C C22B C21B 102.9(6)
C23B C22B C21B 105.5(3)
C23C C22B H22C 79.4
C23B C22B H22C 110.6
C21B C22B H22C 110.6
C23C C22B H22D 139.0
C23B C22B H22D 110.6
C21B C22B H22D 110.6
H22C C22B H22D 108.8
C23C C22B H22E 111.2
C23B C22B H22E 136.1
C21B C22B H22E 111.2
H22C C22B H22E 33.3
H22D C22B H22E 78.1
C23C C22B H22F 111.2
C23B C22B H22F 77.9
C21B C22B H22F 111.2
H22C C22B H22F 132.8
H22D C22B H22F 34.4
H22E C22B H22F 109.1
C22B C23B C24B 102.1(4)
C22B C23B H23C 111.4
C24B C23B H23C 111.4
C22B C23B H23D 111.4
C24B C23B H23D 111.4
H23C C23B H23D 109.2
C24B C23C C22B 108.5(8)
C24B C23C H23E 110.0
C22B C23C H23E 110.0
C24B C23C H23F 110.0
C22B C23C H23F 110.0
H23E C23C H23F 108.4
C23C C24B O4B 106.6(6)
C23C C24B C23B 34.6(6)
O4B C24B C23B 103.3(3)
C23C C24B H24C 78.2
O4B C24B H24C 111.1
C23B C24B H24C 111.1
C23C C24B H24D 134.9
O4B C24B H24D 111.1
C23B C24B H24D 111.1
H24C C24B H24D 109.1
C23C C24B H24E 110.4
O4B C24B H24E 110.4
C23B C24B H24E 80.1
H24C C24B H24E 132.6
H24D C24B H24E 32.6
C23C C24B H24F 110.4
O4B C24B H24F 110.4
C23B C24B H24F 138.6
H24C C24B H24F 34.0
H24D C24B H24F 78.5
H24E C24B H24F 108.6

loop_
_geom_bond_atom_site_label_1
_geom_bond_atom_site_label_2
_geom_bond_distance
Mg1A O1A 2.080(2)
Mg1A O2A 2.086(2)
Mg1A C1A 2.141(3)
Mg1A C6A 2.145(3)
Mg2A O3A 2.075(2)
Mg2A O4A 2.089(2)
Mg2A C2A 2.138(3)
Mg2A C5A 2.147(3)
Si1A C1A 1.835(3)
Si1A C2A 1.841(3)
Si1A C3A 1.905(3)
Si1A C4A 1.905(3)
Si2A C5A 1.846(3)
Si2A C6A 1.848(3)
Si2A C8A 1.897(3)
Si2A C7A 1.897(3)
O1A C12A 1.447(3)
O1A C9A 1.456(4)
O2A C13A 1.444(3)
O2A C16A 1.449(4)
O3A C20A 1.449(4)
O3A C17A 1.453(3)
O4A C21A 1.449(3)
O4A C24A 1.450(3)
C1A H1AA 0.9900
C1A H1AB 0.9900
C2A H2AA 0.9900
C2A H2AB 0.9900
C3A H3AA 0.9800
C3A H3AB 0.9800
C3A H3AC 0.9800
C4A H4AA 0.9800
C4A H4AB 0.9800
C4A H4AC 0.9800
C5A H5AA 0.9900
C5A H5AB 0.9900
C6A H6AA 0.9900
C6A H6AB 0.9900
C7A H7AA 0.9800
C7A H7AB 0.9800
C7A H7AC 0.9800
C8A H8AA 0.9800
C8A H8AB 0.9800
C8A H8AC 0.9800
C9A C10A 1.513(5)
C9A H9AA 0.9900
C9A H9AB 0.9900
C10A C11A 1.515(6)
C10A H10A 0.9900
C10A H10B 0.9900
C11A C12A 1.517(5)
C11A H11A 0.9900
C11A H11B 0.9900
C12A H12A 0.9900
C12A H12B 0.9900
C13A C14A 1.512(4)
C13A H13A 0.9900
C13A H13B 0.9900
C14A C15A 1.485(5)
C14A H14A 0.9900
C14A H14B 0.9900
C15A C16A 1.511(5)
C15A H15A 0.9900
C15A H15B 0.9900
C16A H16A 0.9900
C16A H16B 0.9900
C17A C18A 1.509(5)
C17A H17A 0.9900
C17A H17B 0.9900
C18A C19A 1.517(6)
C18A H18A 0.9900
C18A H18B 0.9900
C19A C20A 1.510(5)
C19A H19A 0.9900
C19A H19B 0.9900
C20A H20A 0.9900
C20A H20B 0.9900
C21A C22A 1.514(4)
C21A H21A 0.9900
C21A H21B 0.9900
C22A C23A 1.483(5)
C22A H22A 0.9900
C22A H22B 0.9900
C23A C24A 1.518(5)
C23A H23A 0.9900
C23A H23B 0.9900
C24A H24A 0.9900
C24A H24B 0.9900
Mg1B O1B 2.081(2)
Mg1B O2B 2.085(2)
Mg1B C1B 2.139(3)
Mg1B C6B 2.153(3)
Mg2B O3B 2.089(2)
Mg2B O4B 2.098(2)
Mg2B C2B 2.136(3)
Mg2B C5B 2.144(3)
Si1B C2B 1.820(3)
Si1B C1B 1.834(4)
Si1B C3B 1.899(4)
Si1B C4B 1.903(4)
Si2B C6B 1.842(3)
Si2B C5B 1.846(3)
Si2B C8B 1.892(3)
Si2B C7B 1.901(3)
O1B C12B 1.444(4)
O1B C9B 1.454(4)
O2B C13B 1.440(3)
O2B C16B 1.449(4)
O3B C20B 1.431(4)
O3B C17B 1.444(4)
O4B C24B 1.441(3)
O4B C21B 1.451(4)
C1B H1BA 0.9900
C1B H1BB 0.9900
C2B H2BA 0.9900
C2B H2BB 0.9900
C3B H3BA 0.9800
C3B H3BB 0.9800
C3B H3BC 0.9800
C4B H4BA 0.9800
C4B H4BB 0.9800
C4B H4BC 0.9800
C5B H5BA 0.9900
C5B H5BB 0.9900
C6B H6BA 0.9900
C6B H6BB 0.9900
C7B H7BA 0.9800
C7B H7BB 0.9800
C7B H7BC 0.9800
C8B H8BA 0.9800
C8B H8BB 0.9800
C8B H8BC 0.9800
C9B C10B 1.520(5)
C9B H9BA 0.9900
C9B H9BB 0.9900
C10B C11B 1.454(6)
C10B H10C 0.9900
C10B H10D 0.9900
C11B C12B 1.514(5)
C11B H11C 0.9900
C11B H11D 0.9900
C12B H12C 0.9900
C12B H12D 0.9900
C13B C14B 1.519(5)
C13B H13C 0.9900
C13B H13D 0.9900
C14B C15B 1.493(5)
C14B H14C 0.9900
C14B H14D 0.9900
C15B C16B 1.510(5)
C15B H15C 0.9900
C15B H15D 0.9900
C16B H16C 0.9900
C16B H16D 0.9900
C17B C18B 1.507(5)
C17B H17C 0.9900
C17B H17D 0.9900
C18B C19B 1.420(6)
C18B H18C 0.9900
C18B H18D 0.9900
C19B C20B 1.478(6)
C19B H19C 0.9900
C19B H19D 0.9900
C20B H20C 0.9900
C20B H20D 0.9900
C21B C22B 1.505(5)
C21B H21C 0.9900
C21B H21D 0.9900
C22B C23C 1.468(15)
C22B C23B 1.482(6)
C22B H22C 0.9900
C22B H22D 0.9900
C22B H22E 0.9900
C22B H22F 0.9900
C23B C24B 1.551(6)
C23B H23C 0.9900
C23B H23D 0.9900
C23C C24B 1.437(13)
C23C H23E 0.9900
C23C H23F 0.9900
C24B H24C 0.9900
C24B H24D 0.9900
C24B H24E 0.9900
C24B H24F 0.9900
